data_2014839
loop_
_publ_author_name
'Amy L. Kopf'
'Paul A. Maggard'
'Charlotte L. Stern'
'Kenneth R. Poeppelmeier'

_publ_section_title
;Poly[nickel(II)-di-\m-4,4'-bipyridyl-\k^4^<i>N</i>:<i>N</i>'-\m-dichromato-\k^2^<i>O</i>:<i>O</i>']
 and
 poly[copper(II)-di-\m-4,4'-bipyridyl-\k^4^<i>N</i>:<i>N</i>'-\m-dichromato-\k^2^<i>O</i>:<i>O</i>']
;
_journal_issue 4
_journal_name_full 'Acta Crystallographica Section C'
_journal_page_first m165
_journal_page_last m168
_journal_paper_doi 10.1107/S0108270105001605
_journal_volume 61
_journal_year 2005
_chemical_formula_iupac '[Cu (C10 H8 N2)2 (Cr2 O7)]'
_chemical_formula_moiety 'C20 H16 Cr2 Cu N4 O7'
_chemical_formula_structural '[Cu (C10 H8 N2)2 (Cr2 O7)]'
_chemical_formula_sum 'C20 H16 Cr2 Cu N4 O7'
_chemical_formula_weight 591.91
_space_group_IT_number 15
_symmetry_cell_setting monoclinic
_symmetry_space_group_name_Hall '-C 2yc'
_symmetry_space_group_name_H-M 'C 1 2/c 1'
_atom_sites_solution_hydrogens geom
_atom_sites_solution_primary direct
_atom_sites_solution_secondary difmap
_audit_creation_method 'SHELXL97 (Sheldrick, 1997)'
_cell_angle_alpha 90.00
_cell_angle_beta 125.682(2)
_cell_angle_gamma 90.00
_cell_formula_units_Z 8
_cell_length_a 21.603(3)
_cell_length_b 14.8505(18)
_cell_length_c 16.604(2)
_cell_measurement_reflns_used 5221
_cell_measurement_temperature 153(2)
_cell_measurement_theta_max 28
_cell_measurement_theta_min 4
_cell_volume 4326.8(10)
_computing_cell_refinement 'SAINT-Plus (Siemens, 1996)'
_computing_data_collection 'SMART-NT (Siemens, 1996)'
_computing_data_reduction SAINT-Plus
_computing_molecular_graphics 'ATOMS (Dowty, 1999)'
_computing_publication_material 'program (reference)?'
_computing_structure_refinement 'SHELXL97 (Sheldrick, 1997)'
_computing_structure_solution 'SHELXS97 (Sheldrick, 1997)'
_diffrn_ambient_temperature 153(2)
_diffrn_measured_fraction_theta_full 0.999
_diffrn_measured_fraction_theta_max 0.971
_diffrn_measurement_device_type 'Bruker SMART AXS'
_diffrn_measurement_method \w--2\q
_diffrn_radiation_monochromator graphite
_diffrn_radiation_source 'fine-focus sealed tube'
_diffrn_radiation_type MoK\a
_diffrn_radiation_wavelength 0.71073
_diffrn_reflns_av_R_equivalents 0.0262
_diffrn_reflns_av_sigmaI/netI 0.0202
_diffrn_reflns_limit_h_max 27
_diffrn_reflns_limit_h_min -28
_diffrn_reflns_limit_k_max 19
_diffrn_reflns_limit_k_min -19
_diffrn_reflns_limit_l_max 22
_diffrn_reflns_limit_l_min -21
_diffrn_reflns_number 19193
_diffrn_reflns_theta_full 26.00
_diffrn_reflns_theta_max 28.28
_diffrn_reflns_theta_min 1.80
_diffrn_standards_decay_% 0.00
_diffrn_standards_interval_count 0
_diffrn_standards_interval_time 0
_diffrn_standards_number 0
_exptl_absorpt_coefficient_mu 2.013
_exptl_absorpt_correction_T_max 0.8159
_exptl_absorpt_correction_T_min 0.7692
_exptl_absorpt_correction_type analytical
_exptl_absorpt_process_details 'face indexed'
_exptl_crystal_colour green
_exptl_crystal_density_diffrn 1.817
_exptl_crystal_density_meas 1.828(5)
_exptl_crystal_density_method 'flotation pycnometry'
_exptl_crystal_description Cube
_exptl_crystal_F_000 2376
_exptl_crystal_size_max 0.15
_exptl_crystal_size_mid 0.15
_exptl_crystal_size_min 0.14
_refine_diff_density_max 0.728
_refine_diff_density_min -0.778
_refine_ls_extinction_method none
_refine_ls_goodness_of_fit_ref 1.064
_refine_ls_hydrogen_treatment constr
_refine_ls_matrix_type full
_refine_ls_number_parameters 307
_refine_ls_number_reflns 5221
_refine_ls_number_restraints 0
_refine_ls_restrained_S_all 1.064
_refine_ls_R_factor_all 0.0365
_refine_ls_R_factor_gt 0.0308
_refine_ls_shift/su_max 0.001
_refine_ls_shift/su_mean 0.000
_refine_ls_structure_factor_coef Fsqd
_refine_ls_weighting_details 'calc w=1/[\s^2^(Fo^2^)+(0.0470P)^2^+7.1233P] where P=(Fo^2^+2Fc^2^)/3'
_refine_ls_weighting_scheme calc
_refine_ls_wR_factor_gt 0.0810
_refine_ls_wR_factor_ref 0.0848
_reflns_number_gt 4526
_reflns_number_total 5221
_reflns_threshold_expression I>2\s(I)
_cod_data_source_file gg1225.cif
_cod_data_source_block II
_cod_original_sg_symbol_H-M 'C 2/c'
_cod_database_code 2014839

loop_
_symmetry_equiv_pos_as_xyz
'x, y, z'
'-x, y, -z+1/2'
'x+1/2, y+1/2, z'
'-x+1/2, y+1/2, -z+1/2'
'-x, -y, -z'
'x, -y, z-1/2'
'-x+1/2, -y+1/2, -z'
'x+1/2, -y+1/2, z-1/2'

loop_
_atom_site_label
_atom_site_fract_x
_atom_site_fract_y
_atom_site_fract_z
_atom_site_U_iso_or_equiv
_atom_site_adp_type
_atom_site_calc_flag
_atom_site_refinement_flags
_atom_site_occupancy
_atom_site_disorder_assembly
_atom_site_disorder_group
_atom_site_type_symbol
Cu 0.135200(13) 0.251166(14) 0.621092(16) 0.01239(8) Uani d . 1 . . Cu
Cr1 0.335441(18) 0.20572(2) 0.77490(2) 0.01886(9) Uani d . 1 . . Cr
Cr2 0.419807(19) 0.26282(2) 1.00090(2) 0.01688(9) Uani d . 1 . . Cr
O1 0.26508(8) 0.27596(11) 0.70369(11) 0.0210(3) Uani d . 1 . . O
O2 0.31226(10) 0.10670(12) 0.72644(13) 0.0335(4) Uani d . 1 . . O
O3 0.41134(9) 0.23950(13) 0.78674(13) 0.0312(4) Uani d . 1 . . O
O4 0.35066(8) 0.19990(11) 0.89264(11) 0.0221(3) Uani d . 1 . . O
O5 0.39622(11) 0.36783(11) 0.98379(14) 0.0362(4) Uani d . 1 . . O
O6 0.42047(10) 0.22367(12) 1.09203(12) 0.0296(4) Uani d . 1 . . O
O7 0.50347(9) 0.25031(10) 1.02384(12) 0.0211(3) Uani d . 1 . . O
N1 0.12198(9) 0.35858(11) 0.52904(12) 0.0147(3) Uani d . 1 . . N
N2 0.13276(9) 0.16381(11) 0.52695(12) 0.0140(3) Uani d . 1 . . N
N3 0.13121(9) -0.14545(11) 0.20216(12) 0.0147(3) Uani d . 1 . . N
N4 0.14071(9) 0.66020(11) 0.21516(12) 0.0135(3) Uani d . 1 . . N
C1 0.15453(11) 0.43983(13) 0.56358(14) 0.0167(4) Uani d . 1 . . C
H1 0.1763 0.4536 0.6310 0.020 Uiso calc R 1 . . H
C2 0.15807(11) 0.50457(13) 0.50618(14) 0.0170(4) Uani d . 1 . . C
H2 0.1796 0.5621 0.5329 0.020 Uiso calc R 1 . . H
C3 0.12939(11) 0.48343(13) 0.40829(14) 0.0156(4) Uani d . 1 . . C
C4 0.09333(11) 0.40042(13) 0.37136(14) 0.0164(4) Uani d . 1 . . C
H4 0.0721 0.3843 0.3046 0.020 Uiso calc R 1 . . H
C5 0.08864(11) 0.34191(13) 0.43209(14) 0.0162(4) Uani d . 1 . . C
H5 0.0608 0.2876 0.4045 0.019 Uiso calc R 1 . . H
C6 0.08085(11) 0.60554(13) 0.18120(14) 0.0157(4) Uani d . 1 . . C
H6 0.0401 0.6070 0.1126 0.019 Uiso calc R 1 . . H
C7 0.07645(11) 0.54754(13) 0.24207(14) 0.0164(4) Uani d . 1 . . C
H7 0.0337 0.5089 0.2153 0.020 Uiso calc R 1 . . H
C8 0.13493(11) 0.54549(13) 0.34331(14) 0.0158(4) Uani d . 1 . . C
C9 0.19715(11) 0.60211(13) 0.37821(14) 0.0177(4) Uani d . 1 . . C
H9 0.2383 0.6025 0.4466 0.021 Uiso calc R 1 . . H
C10 0.19846(11) 0.65783(13) 0.31234(14) 0.0169(4) Uani d . 1 . . C
H10 0.2415 0.6955 0.3365 0.020 Uiso calc R 1 . . H
C11 0.18575(11) 0.16864(13) 0.50864(14) 0.0167(4) Uani d . 1 . . C
H11 0.2268 0.2098 0.5459 0.020 Uiso calc R 1 . . H
C12 0.18271(11) 0.11611(13) 0.43771(15) 0.0171(4) Uani d . 1 . . C
H12 0.2198 0.1233 0.4247 0.021 Uiso calc R 1 . . H
C13 0.12503(11) 0.05265(13) 0.38557(14) 0.0159(4) Uani d . 1 . . C
C14 0.06949(12) 0.04895(14) 0.40375(15) 0.0181(4) Uani d . 1 . . C
H14 0.0284 0.0076 0.3683 0.022 Uiso calc R 1 . . H
C15 0.07463(11) 0.10555(13) 0.47342(14) 0.0171(4) Uani d . 1 . . C
H15 0.0359 0.1033 0.4839 0.021 Uiso calc R 1 . . H
C16 0.09949(12) -0.16223(13) 0.25043(15) 0.0177(4) Uani d . 1 . . C
H16 0.0779 -0.2200 0.2433 0.021 Uiso calc R 1 . . H
C17 0.09685(12) -0.09950(13) 0.30989(14) 0.0180(4) Uani d . 1 . . C
H17 0.0761 -0.1154 0.3450 0.022 Uiso calc R 1 . . H
C18 0.12486(11) -0.01267(13) 0.31802(14) 0.0159(4) Uani d . 1 . . C
C19 0.15445(12) 0.00679(13) 0.26421(15) 0.0185(4) Uani d . 1 . . C
H19 0.1720 0.0657 0.2651 0.022 Uiso calc R 1 . . H
C20 0.15771(11) -0.06132(14) 0.20948(14) 0.0178(4) Uani d . 1 . . C
H20 0.1798 -0.0480 0.1754 0.021 Uiso calc R 1 . . H

loop_
_atom_site_aniso_label
_atom_site_aniso_U_11
_atom_site_aniso_U_22
_atom_site_aniso_U_33
_atom_site_aniso_U_12
_atom_site_aniso_U_13
_atom_site_aniso_U_23
Cu 0.01714(13) 0.01155(12) 0.01110(12) 0.00053(8) 0.00971(11) 0.00007(8)
Cr1 0.01455(16) 0.02398(18) 0.01634(16) 0.00120(12) 0.00804(14) -0.00423(12)
Cr2 0.01653(17) 0.01879(17) 0.01471(16) 0.00125(12) 0.00876(14) 0.00033(11)
O1 0.0188(7) 0.0258(8) 0.0173(7) 0.0022(6) 0.0098(6) -0.0010(6)
O2 0.0314(9) 0.0280(9) 0.0336(9) 0.0045(7) 0.0147(8) -0.0105(7)
O3 0.0170(8) 0.0529(11) 0.0248(9) -0.0019(7) 0.0128(7) -0.0042(7)
O4 0.0182(7) 0.0286(8) 0.0169(7) -0.0041(6) 0.0088(6) -0.0016(6)
O5 0.0455(11) 0.0219(8) 0.0390(10) 0.0113(8) 0.0233(9) 0.0017(7)
O6 0.0318(9) 0.0387(9) 0.0231(8) -0.0023(8) 0.0187(7) 0.0005(7)
O7 0.0146(7) 0.0278(8) 0.0180(7) -0.0015(5) 0.0078(6) 0.0012(5)
N1 0.0151(8) 0.0155(8) 0.0138(7) 0.0000(6) 0.0085(7) 0.0018(6)
N2 0.0170(8) 0.0128(7) 0.0126(7) 0.0019(6) 0.0089(6) 0.0007(6)
N3 0.0167(8) 0.0157(8) 0.0135(7) -0.0010(6) 0.0098(7) -0.0014(6)
N4 0.0176(8) 0.0122(7) 0.0141(7) 0.0007(6) 0.0110(7) 0.0004(6)
C1 0.0191(9) 0.0182(9) 0.0141(9) -0.0009(7) 0.0104(8) -0.0006(7)
C2 0.0192(9) 0.0147(9) 0.0178(9) -0.0023(7) 0.0112(8) -0.0003(7)
C3 0.0148(9) 0.0171(9) 0.0165(9) 0.0023(7) 0.0099(8) 0.0034(7)
C4 0.0173(9) 0.0174(9) 0.0137(9) 0.0014(7) 0.0085(8) 0.0003(7)
C5 0.0168(9) 0.0149(9) 0.0151(9) 0.0004(7) 0.0083(8) 0.0009(7)
C6 0.0171(9) 0.0163(9) 0.0144(9) 0.0008(7) 0.0097(8) -0.0002(7)
C7 0.0169(9) 0.0168(9) 0.0165(9) -0.0007(7) 0.0103(8) 0.0007(7)
C8 0.0195(9) 0.0147(9) 0.0171(9) 0.0020(7) 0.0129(8) 0.0022(7)
C9 0.0194(10) 0.0189(9) 0.0125(9) -0.0008(7) 0.0079(8) 0.0011(7)
C10 0.0180(9) 0.0173(9) 0.0157(9) -0.0036(7) 0.0100(8) -0.0006(7)
C11 0.0174(9) 0.0171(9) 0.0154(9) -0.0017(7) 0.0093(8) -0.0020(7)
C12 0.0186(9) 0.0189(9) 0.0177(9) 0.0001(7) 0.0127(8) -0.0013(7)
C13 0.0186(9) 0.0165(9) 0.0128(8) 0.0003(7) 0.0092(8) -0.0010(7)
C14 0.0196(10) 0.0172(9) 0.0184(9) -0.0020(7) 0.0116(8) -0.0028(7)
C15 0.0203(10) 0.0164(9) 0.0183(9) -0.0009(7) 0.0133(8) -0.0002(7)
C16 0.0206(9) 0.0162(9) 0.0190(9) -0.0017(7) 0.0131(8) -0.0019(7)
C17 0.0217(10) 0.0181(9) 0.0184(9) -0.0010(8) 0.0141(8) -0.0016(7)
C18 0.0167(9) 0.0171(9) 0.0136(8) 0.0005(7) 0.0086(8) -0.0014(7)
C19 0.0224(10) 0.0161(9) 0.0184(9) -0.0033(8) 0.0128(8) -0.0025(7)
C20 0.0206(10) 0.0195(9) 0.0165(9) -0.0018(7) 0.0126(8) -0.0015(7)

loop_
_atom_type_symbol
_atom_type_description
_atom_type_scat_dispersion_real
_atom_type_scat_dispersion_imag
_atom_type_scat_source
C C 0.0033 0.0016 'International Tables Vol C Tables 4.2.6.8 and 6.1.1.4'
H H 0.0000 0.0000 'International Tables Vol C Tables 4.2.6.8 and 6.1.1.4'
N N 0.0061 0.0033 'International Tables Vol C Tables 4.2.6.8 and 6.1.1.4'
O O 0.0106 0.0060 'International Tables Vol C Tables 4.2.6.8 and 6.1.1.4'
Cr Cr 0.3209 0.6236 'International Tables Vol C Tables 4.2.6.8 and 6.1.1.4'
Cu Cu 0.3201 1.2651 'International Tables Vol C Tables 4.2.6.8 and 6.1.1.4'

loop_
_geom_angle_atom_site_label_1
_geom_angle_atom_site_label_2
_geom_angle_atom_site_label_3
_geom_angle_site_symmetry_1
_geom_angle_site_symmetry_3
_geom_angle
_geom_angle_publ_flag
O7 Cu O1 8_455 . 169.82(6) y
Cr1 O1 Cu . . 128.01(9) y
Cr2 O7 Cu . 8_556 155.78(9) y
N4 Cu N2 6_566 . 178.06(7) ?
N4 Cu N3 6_566 6_556 89.85(7) ?
N2 Cu N3 . 6_556 91.36(6) ?
N4 Cu N1 6_566 . 89.39(7) ?
N2 Cu N1 . . 89.63(6) ?
N3 Cu N1 6_556 . 171.70(6) ?
N4 Cu O7 6_566 8_455 92.30(6) ?
N2 Cu O7 . 8_455 89.28(6) ?
N3 Cu O7 6_556 8_455 86.94(6) ?
N1 Cu O7 . 8_455 84.83(6) ?
N4 Cu O1 6_566 . 86.17(6) ?
N2 Cu O1 . . 92.08(6) ?
N3 Cu O1 6_556 . 103.11(6) ?
N1 Cu O1 . . 85.09(6) ?
O2 Cr1 O3 . . 110.05(9) y
O2 Cr1 O1 . . 109.44(8) y
O3 Cr1 O1 . . 109.76(9) y
O2 Cr1 O4 . . 107.94(9) y
O3 Cr1 O4 . . 110.90(8) y
O1 Cr1 O4 . . 108.71(7) y
O6 Cr2 O5 . . 110.04(10) y
O6 Cr2 O7 . . 109.79(8) y
O5 Cr2 O7 . . 110.21(9) y
O6 Cr2 O4 . . 107.42(8) y
O5 Cr2 O4 . . 109.56(9) y
O7 Cr2 O4 . . 109.77(7) y
Cr1 O4 Cr2 . . 125.96(9) y
C1 N1 C5 . . 117.13(16) ?
C1 N1 Cu . . 123.58(13) ?
C5 N1 Cu . . 118.57(13) ?
C15 N2 C11 . . 118.26(16) ?
C15 N2 Cu . . 121.31(13) ?
C11 N2 Cu . . 120.09(13) ?
C20 N3 C16 . . 116.99(17) ?
C20 N3 Cu . 6 125.11(13) ?
C16 N3 Cu . 6 117.90(13) ?
C6 N4 C10 . . 118.70(16) ?
C6 N4 Cu . 6_565 117.92(13) ?
C10 N4 Cu . 6_565 123.14(13) ?
N1 C1 C2 . . 123.61(18) ?
N1 C1 H1 . . 118.2 ?
C2 C1 H1 . . 118.2 ?
C1 C2 C3 . . 118.64(18) ?
C1 C2 H2 . . 120.7 ?
C3 C2 H2 . . 120.7 ?
C4 C3 C2 . . 117.74(17) ?
C4 C3 C8 . . 119.54(18) ?
C2 C3 C8 . . 122.71(18) ?
C5 C4 C3 . . 119.73(18) ?
C5 C4 H4 . . 120.1 ?
C3 C4 H4 . . 120.1 ?
C4 C5 N1 . . 122.78(18) ?
C4 C5 H5 . . 118.6 ?
N1 C5 H5 . . 118.6 ?
C7 C6 N4 . . 122.29(18) ?
C7 C6 H6 . . 118.9 ?
N4 C6 H6 . . 118.9 ?
C6 C7 C8 . . 119.86(18) ?
C6 C7 H7 . . 120.1 ?
C8 C7 H7 . . 120.1 ?
C9 C8 C7 . . 117.66(17) ?
C9 C8 C3 . . 122.86(18) ?
C7 C8 C3 . . 119.47(18) ?
C10 C9 C8 . . 119.43(18) ?
C10 C9 H9 . . 120.3 ?
C8 C9 H9 . . 120.3 ?
C9 C10 N4 . . 122.04(18) ?
C9 C10 H10 . . 119.0 ?
N4 C10 H10 . . 119.0 ?
C12 C11 N2 . . 122.56(18) ?
C12 C11 H11 . . 118.7 ?
N2 C11 H11 . . 118.7 ?
C11 C12 C13 . . 119.55(18) ?
C11 C12 H12 . . 120.2 ?
C13 C12 H12 . . 120.2 ?
C12 C13 C14 . . 117.55(17) ?
C12 C13 C18 . . 121.39(17) ?
C14 C13 C18 . . 120.94(18) ?
C15 C14 C13 . . 119.80(18) ?
C15 C14 H14 . . 120.1 ?
C13 C14 H14 . . 120.1 ?
C14 C15 N2 . . 122.16(18) ?
C14 C15 H15 . . 118.9 ?
N2 C15 H15 . . 118.9 ?
N3 C16 C17 . . 123.18(18) ?
N3 C16 H16 . . 118.4 ?
C17 C16 H16 . . 118.4 ?
C16 C17 C18 . . 119.67(18) ?
C16 C17 H17 . . 120.2 ?
C18 C17 H17 . . 120.2 ?
C17 C18 C19 . . 117.55(17) ?
C17 C18 C13 . . 119.16(17) ?
C19 C18 C13 . . 123.24(18) ?
C20 C19 C18 . . 118.95(18) ?
C20 C19 H19 . . 120.5 ?
C18 C19 H19 . . 120.5 ?
N3 C20 C19 . . 123.52(18) ?
N3 C20 H20 . . 118.2 ?
C19 C20 H20 . . 118.2 ?

loop_
_geom_bond_atom_site_label_1
_geom_bond_atom_site_label_2
_geom_bond_site_symmetry_2
_geom_bond_distance
_geom_bond_publ_flag
Cu O1 . 2.3238(15) y
Cu O7 8_455 2.3120(16) y
Cu N1 . 2.1102(16) y
Cu N2 . 2.0082(16) y
Cu N3 6_556 2.1022(16) y
Cu N4 6_566 1.9923(16) y
Cr1 O1 . 1.6432(15) y
Cr1 O2 . 1.6095(17) y
Cr1 O3 . 1.6132(17) y
Cr1 O4 . 1.7855(15) y
Cr2 O4 . 1.7898(15) y
Cr2 O5 . 1.6135(17) y
Cr2 O6 . 1.6132(16) y
Cr2 O7 . 1.6258(16) y
O7 Cu 8_556 2.3120(16) ?
N1 C1 . 1.345(3) ?
N1 C5 . 1.349(2) ?
N2 C15 . 1.347(3) ?
N2 C11 . 1.347(2) ?
N3 C20 . 1.350(3) ?
N3 C16 . 1.347(2) ?
N3 Cu 6 2.1022(16) ?
N4 C6 . 1.341(2) ?
N4 C10 . 1.347(2) ?
N4 Cu 6_565 1.9923(16) ?
C1 C2 . 1.387(3) ?
C1 H1 . 0.95 ?
C2 C3 . 1.396(3) ?
C2 H2 . 0.95 ?
C3 C4 . 1.395(3) ?
C3 C8 . 1.476(3) ?
C4 C5 . 1.379(3) ?
C4 H4 . 0.95 ?
C5 H5 . 0.95 ?
C6 C7 . 1.373(3) ?
C6 H6 . 0.95 ?
C7 C8 . 1.395(3) ?
C7 H7 . 0.95 ?
C8 C9 . 1.393(3) ?
C9 C10 . 1.385(3) ?
C9 H9 . 0.95 ?
C10 H10 . 0.95 ?
C11 C12 . 1.382(3) ?
C11 H11 . 0.95 ?
C12 C13 . 1.390(3) ?
C12 H12 . 0.95 ?
C13 C14 . 1.399(3) ?
C13 C18 . 1.481(3) ?
C14 C15 . 1.381(3) ?
C14 H14 . 0.95 ?
C15 H15 . 0.95 ?
C16 C17 . 1.382(3) ?
C16 H16 . 0.95 ?
C17 C18 . 1.397(3) ?
C17 H17 . 0.95 ?
C18 C19 . 1.399(3) ?
C19 C20 . 1.389(3) ?
C19 H19 . 0.95 ?
C20 H20 . 0.95 ?
